data_4087637
loop_
_publ_author_name
'Speck, J. Matth\"aus'
'Korb, Marcus'
'Schade, Alexander'
'Spange, Stefan'
'Lang, Heinrich'

_publ_section_title
;
 Ferrocenes Bridged by Ethylenediamino Thiophene: Varying Charge Transfer
 Properties in a Series of 3,4-Di-N-substituted 2,5-Diferrocenyl
 Thiophenes
;
_journal_issue 15
_journal_name_full Organometallics
_journal_page_first 3788
_journal_paper_doi 10.1021/acs.organomet.5b00450
_journal_volume 34
_journal_year 2015
_chemical_formula_moiety 'C24 H18 Fe2 N2 O4 S'
_chemical_formula_sum 'C24 H18 Fe2 N2 O4 S'
_chemical_formula_weight 542.16
_space_group_IT_number 14
_space_group_name_Hall '-P 2yn'
_space_group_name_H-M_alt 'P 1 21/n 1'
_symmetry_cell_setting monoclinic
_symmetry_space_group_name_Hall '-P 2yn'
_symmetry_space_group_name_H-M 'P 1 21/n 1'
_atom_sites_solution_hydrogens geom
_atom_sites_solution_primary direct
_atom_sites_solution_secondary difmap
_audit_creation_method SHELXL-97
_cell_angle_alpha 90.00
_cell_angle_beta 101.533(7)
_cell_angle_gamma 90.00
_cell_formula_units_Z 4
_cell_length_a 15.6921(12)
_cell_length_b 8.2846(6)
_cell_length_c 16.2955(10)
_cell_measurement_reflns_used 3177
_cell_measurement_temperature 110.00(10)
_cell_measurement_theta_max 28.6270
_cell_measurement_theta_min 4.0050
_cell_volume 2075.7(3)
_computing_cell_refinement
;
CrysAlisPro, Agilent Technologies,
Version 1.171.36.28 (release 01-02-2013 CrysAlis171 .NET)
(compiled Feb  1 2013,16:14:44)
;
_computing_data_collection
;
CrysAlisPro, Agilent Technologies,
Version 1.171.36.28 (release 01-02-2013 CrysAlis171 .NET)
(compiled Feb  1 2013,16:14:44)
;
_computing_data_reduction
;
CrysAlisPro, Agilent Technologies,
Version 1.171.36.28 (release 01-02-2013 CrysAlis171 .NET)
(compiled Feb  1 2013,16:14:44)
;
_computing_structure_refinement 'SHELXL-97 (Sheldrick, 1997)'
_computing_structure_solution 'SHELXS-97 (Sheldrick, 1990)'
_diffrn_ambient_temperature 110.00(10)
_diffrn_measured_fraction_theta_full 0.996
_diffrn_measured_fraction_theta_max 0.996
_diffrn_measurement_device_type 'oxford gemini s'
_diffrn_measurement_method '\w scans'
_diffrn_radiation_monochromator graphite
_diffrn_radiation_source 'fine-focus sealed tube'
_diffrn_radiation_type MoK\a
_diffrn_radiation_wavelength 0.71073
_diffrn_reflns_av_R_equivalents 0.0318
_diffrn_reflns_av_sigmaI/netI 0.0389
_diffrn_reflns_limit_h_max 12
_diffrn_reflns_limit_h_min -19
_diffrn_reflns_limit_k_max 10
_diffrn_reflns_limit_k_min -9
_diffrn_reflns_limit_l_max 20
_diffrn_reflns_limit_l_min -20
_diffrn_reflns_number 10225
_diffrn_reflns_theta_full 26.00
_diffrn_reflns_theta_max 26.00
_diffrn_reflns_theta_min 3.18
_diffrn_standards_decay_% 0
_diffrn_standards_interval_count 50
_diffrn_standards_interval_time 10
_diffrn_standards_number 2
_exptl_absorpt_coefficient_mu 1.536
_exptl_absorpt_correction_T_max 1.00000
_exptl_absorpt_correction_T_min 0.67227
_exptl_absorpt_correction_type multi-scan
_exptl_absorpt_process_details
;
CrysAlisPro, Agilent Technologies,
Version 1.171.36.28 (release 01-02-2013 CrysAlis171 .NET)
(compiled Feb  1 2013,16:14:44)
Empirical absorption correction using spherical harmonics,
 implemented in SCALE3 ABSPACK scaling algorithm.
;
_exptl_crystal_colour black
_exptl_crystal_density_diffrn 1.735
_exptl_crystal_density_method 'not measured'
_exptl_crystal_description block
_exptl_crystal_F_000 1104
_exptl_crystal_size_max 0.4
_exptl_crystal_size_mid 0.4
_exptl_crystal_size_min 0.1
_refine_diff_density_max 0.448
_refine_diff_density_min -0.310
_refine_diff_density_rms 0.070
_refine_ls_extinction_method none
_refine_ls_goodness_of_fit_ref 1.035
_refine_ls_hydrogen_treatment constr
_refine_ls_matrix_type full
_refine_ls_number_parameters 298
_refine_ls_number_reflns 4063
_refine_ls_number_restraints 0
_refine_ls_restrained_S_all 1.035
_refine_ls_R_factor_all 0.0389
_refine_ls_R_factor_gt 0.0306
_refine_ls_shift/su_max 0.001
_refine_ls_shift/su_mean 0.000
_refine_ls_structure_factor_coef Fsqd
_refine_ls_weighting_details 'calc w=1/[\s^2^(Fo^2^)+(0.0336P)^2^+0.4846P] where P=(Fo^2^+2Fc^2^)/3'
_refine_ls_weighting_scheme calc
_refine_ls_wR_factor_gt 0.0694
_refine_ls_wR_factor_ref 0.0730
_reflns_number_gt 3490
_reflns_number_total 4063
_reflns_threshold_expression >2sigma(I)
_cod_data_source_file om5b00450_si_002.cif
_cod_data_source_block JMS-103
_cod_original_sg_symbol_H-M 'P 21/n'
_cod_database_code 4087637

loop_
_symmetry_equiv_pos_as_xyz
'x, y, z'
'-x+1/2, y+1/2, -z+1/2'
'-x, -y, -z'
'x-1/2, -y-1/2, z-1/2'

loop_
_atom_site_label
_atom_site_type_symbol
_atom_site_fract_x
_atom_site_fract_y
_atom_site_fract_z
_atom_site_U_iso_or_equiv
_atom_site_adp_type
_atom_site_occupancy
_atom_site_symmetry_multiplicity
_atom_site_calc_flag
_atom_site_refinement_flags
C1 C 0.66384(14) 0.3129(3) 0.93237(12) 0.0149(5) Uani 1 1 d .
C2 C 0.60985(14) 0.1816(2) 0.91573(12) 0.0140(4) Uani 1 1 d .
C3 C 0.52002(14) 0.2243(3) 0.89135(12) 0.0149(5) Uani 1 1 d .
C4 C 0.50383(14) 0.3856(3) 0.89097(12) 0.0160(5) Uani 1 1 d .
C5 C 0.75896(14) 0.3272(3) 0.95591(12) 0.0144(5) Uani 1 1 d .
C6 C 0.80379(15) 0.4442(3) 1.01337(12) 0.0187(5) Uani 1 1 d .
H6 H 0.7782 0.5198 1.0430 0.022 Uiso 1 1 calc R
C7 C 0.89490(15) 0.4243(3) 1.01709(13) 0.0205(5) Uani 1 1 d .
H7 H 0.9390 0.4843 1.0500 0.025 Uiso 1 1 calc R
C8 C 0.90643(14) 0.2975(3) 0.96195(13) 0.0196(5) Uani 1 1 d .
H8 H 0.9594 0.2597 0.9525 0.024 Uiso 1 1 calc R
C9 C 0.82326(14) 0.2383(3) 0.92378(13) 0.0184(5) Uani 1 1 d .
H9 H 0.8123 0.1556 0.8845 0.022 Uiso 1 1 calc R
C10 C 0.75280(18) 0.5658(3) 0.79270(16) 0.0348(7) Uani 1 1 d .
H10 H 0.6970 0.5291 0.7701 0.042 Uiso 1 1 calc R
C11 C 0.7742(2) 0.6879(3) 0.85251(17) 0.0417(7) Uani 1 1 d .
H11 H 0.7350 0.7466 0.8766 0.050 Uiso 1 1 calc R
C12 C 0.8656(2) 0.7071(3) 0.87011(16) 0.0403(7) Uani 1 1 d .
H12 H 0.8971 0.7801 0.9077 0.048 Uiso 1 1 calc R
C13 C 0.90016(17) 0.5950(3) 0.82013(15) 0.0302(6) Uani 1 1 d .
H13 H 0.9587 0.5812 0.8188 0.036 Uiso 1 1 calc R
C14 C 0.83037(17) 0.5081(3) 0.77277(14) 0.0273(6) Uani 1 1 d .
H14 H 0.8348 0.4264 0.7347 0.033 Uiso 1 1 calc R
C15 C 0.42316(14) 0.4759(3) 0.86735(13) 0.0160(5) Uani 1 1 d .
C16 C 0.33922(14) 0.4187(3) 0.82551(14) 0.0190(5) Uani 1 1 d .
H16 H 0.3248 0.3121 0.8111 0.023 Uiso 1 1 calc R
C17 C 0.28213(15) 0.5533(3) 0.80993(14) 0.0209(5) Uani 1 1 d .
H17 H 0.2239 0.5500 0.7832 0.025 Uiso 1 1 calc R
C18 C 0.32896(15) 0.6933(3) 0.84198(13) 0.0198(5) Uani 1 1 d .
H18 H 0.3066 0.7974 0.8404 0.024 Uiso 1 1 calc R
C19 C 0.41599(14) 0.6479(3) 0.87705(12) 0.0166(5) Uani 1 1 d .
H19 H 0.4604 0.7171 0.9019 0.020 Uiso 1 1 calc R
C20 C 0.47493(18) 0.5133(3) 0.68409(15) 0.0303(6) Uani 1 1 d .
H20 H 0.5186 0.4370 0.6997 0.036 Uiso 1 1 calc R
C21 C 0.38913(19) 0.4825(3) 0.63917(15) 0.0328(6) Uani 1 1 d .
H21 H 0.3666 0.3824 0.6201 0.039 Uiso 1 1 calc R
C22 C 0.34403(17) 0.6318(3) 0.62868(14) 0.0307(6) Uani 1 1 d .
H22 H 0.2866 0.6468 0.6014 0.037 Uiso 1 1 calc R
C23 C 0.40098(17) 0.7528(3) 0.66663(13) 0.0273(6) Uani 1 1 d .
H23 H 0.3878 0.8619 0.6689 0.033 Uiso 1 1 calc R
C24 C 0.48203(16) 0.6806(3) 0.70084(14) 0.0280(6) Uani 1 1 d .
H24 H 0.5313 0.7339 0.7293 0.034 Uiso 1 1 calc R
N1 N 0.63786(12) 0.0156(2) 0.92481(11) 0.0181(4) Uani 1 1 d .
N2 N 0.45015(12) 0.1075(2) 0.86512(11) 0.0193(4) Uani 1 1 d .
O1 O 0.71125(10) -0.01449(19) 0.96350(11) 0.0270(4) Uani 1 1 d .
O2 O 0.58532(10) -0.08816(18) 0.89251(10) 0.0246(4) Uani 1 1 d .
O3 O 0.41331(12) 0.0525(2) 0.91761(11) 0.0346(4) Uani 1 1 d .
O4 O 0.43044(11) 0.0774(2) 0.78988(10) 0.0292(4) Uani 1 1 d .
S1 S 0.60246(4) 0.48720(6) 0.91927(3) 0.01746(13) Uani 1 1 d .
Fe1 Fe 0.83167(2) 0.47874(4) 0.897926(18) 0.01636(10) Uani 1 1 d .
Fe2 Fe 0.38695(2) 0.58410(4) 0.753755(18) 0.01563(10) Uani 1 1 d .

loop_
_atom_site_aniso_label
_atom_site_aniso_U_11
_atom_site_aniso_U_22
_atom_site_aniso_U_33
_atom_site_aniso_U_23
_atom_site_aniso_U_13
_atom_site_aniso_U_12
C1 0.0145(11) 0.0177(11) 0.0132(9) -0.0001(8) 0.0042(8) 0.0001(10)
C2 0.0144(11) 0.0143(11) 0.0137(9) 0.0010(8) 0.0038(8) -0.0008(9)
C3 0.0146(11) 0.0154(11) 0.0140(10) -0.0004(8) 0.0014(8) -0.0046(9)
C4 0.0138(11) 0.0188(12) 0.0156(10) 0.0009(8) 0.0036(8) -0.0031(10)
C5 0.0127(11) 0.0169(11) 0.0133(9) 0.0009(8) 0.0017(8) -0.0008(9)
C6 0.0173(11) 0.0242(12) 0.0150(10) -0.0005(9) 0.0045(9) -0.0020(10)
C7 0.0152(11) 0.0293(13) 0.0162(10) 0.0001(9) 0.0011(9) -0.0053(10)
C8 0.0132(11) 0.0235(12) 0.0225(11) 0.0057(9) 0.0044(9) 0.0026(10)
C9 0.0186(12) 0.0193(12) 0.0174(10) 0.0004(9) 0.0036(9) -0.0008(10)
C10 0.0246(14) 0.0513(18) 0.0281(13) 0.0217(13) 0.0043(11) 0.0031(14)
C11 0.058(2) 0.0325(16) 0.0440(16) 0.0208(13) 0.0318(15) 0.0255(15)
C12 0.067(2) 0.0214(14) 0.0333(14) 0.0045(11) 0.0129(14) -0.0146(15)
C13 0.0235(13) 0.0387(16) 0.0311(13) 0.0152(12) 0.0116(11) -0.0020(12)
C14 0.0368(15) 0.0298(14) 0.0165(11) 0.0056(9) 0.0079(11) -0.0009(12)
C15 0.0145(11) 0.0179(11) 0.0162(10) 0.0019(8) 0.0044(9) -0.0014(10)
C16 0.0153(11) 0.0153(11) 0.0263(11) 0.0010(9) 0.0042(9) -0.0036(10)
C17 0.0125(11) 0.0243(13) 0.0264(12) 0.0060(10) 0.0053(9) 0.0020(10)
C18 0.0205(12) 0.0190(12) 0.0221(11) 0.0021(9) 0.0096(9) 0.0043(10)
C19 0.0159(11) 0.0191(12) 0.0157(10) -0.0010(9) 0.0057(9) -0.0007(10)
C20 0.0303(15) 0.0380(16) 0.0269(13) 0.0042(11) 0.0162(11) 0.0121(13)
C21 0.0437(17) 0.0337(15) 0.0227(12) -0.0100(10) 0.0108(12) -0.0002(13)
C22 0.0299(14) 0.0460(17) 0.0144(11) -0.0020(11) 0.0000(10) 0.0068(13)
C23 0.0408(16) 0.0237(13) 0.0193(11) 0.0068(10) 0.0108(11) 0.0077(12)
C24 0.0242(13) 0.0404(16) 0.0226(11) 0.0019(11) 0.0126(10) -0.0094(12)
N1 0.0171(10) 0.0184(10) 0.0208(9) 0.0026(8) 0.0086(8) 0.0000(9)
N2 0.0131(9) 0.0172(10) 0.0275(10) -0.0021(8) 0.0039(8) -0.0006(8)
O1 0.0166(9) 0.0216(9) 0.0399(10) 0.0080(7) -0.0017(8) 0.0037(7)
O2 0.0218(9) 0.0163(8) 0.0352(9) -0.0048(7) 0.0042(7) -0.0054(8)
O3 0.0342(11) 0.0321(10) 0.0433(11) 0.0009(8) 0.0213(9) -0.0100(9)
O4 0.0234(9) 0.0321(10) 0.0291(9) -0.0099(8) -0.0019(7) -0.0033(8)
S1 0.0130(3) 0.0146(3) 0.0240(3) -0.0006(2) 0.0018(2) -0.0016(2)
Fe1 0.01564(18) 0.01831(18) 0.01576(16) 0.00097(12) 0.00462(13) -0.00084(14)
Fe2 0.01354(17) 0.01691(18) 0.01655(16) -0.00017(12) 0.00328(12) 0.00078(14)

loop_
_atom_type_symbol
_atom_type_description
_atom_type_scat_dispersion_real
_atom_type_scat_dispersion_imag
_atom_type_scat_source
C C 0.0033 0.0016 'International Tables Vol C Tables 4.2.6.8 and 6.1.1.4'
N N 0.0061 0.0033 'International Tables Vol C Tables 4.2.6.8 and 6.1.1.4'
O O 0.0106 0.0060 'International Tables Vol C Tables 4.2.6.8 and 6.1.1.4'
S S 0.1246 0.1234 'International Tables Vol C Tables 4.2.6.8 and 6.1.1.4'
Fe Fe 0.3463 0.8444 'International Tables Vol C Tables 4.2.6.8 and 6.1.1.4'
H H 0.0000 0.0000 'International Tables Vol C Tables 4.2.6.8 and 6.1.1.4'

loop_
_geom_angle_atom_site_label_1
_geom_angle_atom_site_label_2
_geom_angle_atom_site_label_3
_geom_angle
C2 C1 C5 132.10(19)
C2 C1 S1 109.37(16)
C5 C1 S1 118.52(16)
C1 C2 C3 113.22(18)
C1 C2 N1 124.89(19)
C3 C2 N1 121.83(19)
C4 C3 C2 114.65(19)
C4 C3 N2 121.40(19)
C2 C3 N2 123.90(18)
C3 C4 C15 131.2(2)
C3 C4 S1 108.56(16)
C15 C4 S1 120.15(16)
C9 C5 C6 107.33(19)
C9 C5 C1 128.08(18)
C6 C5 C1 124.5(2)
C9 C5 Fe1 69.41(12)
C6 C5 Fe1 68.94(12)
C1 C5 Fe1 123.98(14)
C7 C6 C5 107.9(2)
C7 C6 Fe1 69.95(12)
C5 C6 Fe1 70.05(12)
C7 C6 H6 126.1
C5 C6 H6 126.1
Fe1 C6 H6 125.5
C8 C7 C6 108.18(19)
C8 C7 Fe1 70.17(12)
C6 C7 Fe1 69.08(12)
C8 C7 H7 125.9
C6 C7 H7 125.9
Fe1 C7 H7 126.4
C9 C8 C7 108.2(2)
C9 C8 Fe1 69.40(12)
C7 C8 Fe1 69.41(13)
C9 C8 H8 125.9
C7 C8 H8 125.9
Fe1 C8 H8 126.9
C8 C9 C5 108.43(19)
C8 C9 Fe1 70.20(13)
C5 C9 Fe1 69.70(12)
C8 C9 H9 125.8
C5 C9 H9 125.8
Fe1 C9 H9 125.9
C11 C10 C14 108.0(2)
C11 C10 Fe1 69.43(14)
C14 C10 Fe1 70.45(14)
C11 C10 H10 126.0
C14 C10 H10 126.0
Fe1 C10 H10 125.7
C10 C11 C12 108.3(3)
C10 C11 Fe1 70.27(15)
C12 C11 Fe1 70.26(15)
C10 C11 H11 125.8
C12 C11 H11 125.8
Fe1 C11 H11 125.2
C13 C12 C11 107.5(2)
C13 C12 Fe1 70.49(14)
C11 C12 Fe1 69.03(15)
C13 C12 H12 126.3
C11 C12 H12 126.3
Fe1 C12 H12 125.8
C14 C13 C12 107.8(2)
C14 C13 Fe1 69.70(14)
C12 C13 Fe1 69.17(15)
C14 C13 H13 126.1
C12 C13 H13 126.1
Fe1 C13 H13 126.6
C10 C14 C13 108.4(2)
C10 C14 Fe1 69.33(14)
C13 C14 Fe1 70.30(13)
C10 C14 H14 125.8
C13 C14 H14 125.8
Fe1 C14 H14 126.1
C16 C15 C19 107.11(19)
C16 C15 C4 128.5(2)
C19 C15 C4 124.23(19)
C16 C15 Fe2 69.55(12)
C19 C15 Fe2 69.51(11)
C4 C15 Fe2 122.53(15)
C17 C16 C15 108.12(19)
C17 C16 Fe2 70.17(13)
C15 C16 Fe2 69.11(12)
C17 C16 H16 125.9
C15 C16 H16 125.9
Fe2 C16 H16 126.3
C18 C17 C16 108.35(19)
C18 C17 Fe2 70.09(13)
C16 C17 Fe2 69.17(13)
C18 C17 H17 125.8
C16 C17 H17 125.8
Fe2 C17 H17 126.5
C17 C18 C19 108.5(2)
C17 C18 Fe2 69.61(13)
C19 C18 Fe2 68.97(12)
C17 C18 H18 125.7
C19 C18 H18 125.7
Fe2 C18 H18 127.3
C18 C19 C15 107.89(19)
C18 C19 Fe2 70.43(12)
C15 C19 Fe2 69.04(12)
C18 C19 H19 126.1
C15 C19 H19 126.1
Fe2 C19 H19 126.0
C24 C20 C21 107.8(2)
C24 C20 Fe2 69.31(14)
C21 C20 Fe2 70.22(15)
C24 C20 H20 126.1
C21 C20 H20 126.1
Fe2 C20 H20 126.0
C22 C21 C20 107.7(2)
C22 C21 Fe2 69.73(13)
C20 C21 Fe2 69.17(14)
C22 C21 H21 126.2
C20 C21 H21 126.2
Fe2 C21 H21 126.5
C23 C22 C21 108.2(2)
C23 C22 Fe2 69.26(12)
C21 C22 Fe2 69.87(13)
C23 C22 H22 125.9
C21 C22 H22 125.9
Fe2 C22 H22 126.5
C22 C23 C24 108.4(2)
C22 C23 Fe2 70.63(14)
C24 C23 Fe2 69.46(13)
C22 C23 H23 125.8
C24 C23 H23 125.8
Fe2 C23 H23 125.7
C20 C24 C23 108.0(2)
C20 C24 Fe2 70.09(14)
C23 C24 Fe2 69.81(14)
C20 C24 H24 126.0
C23 C24 H24 126.0
Fe2 C24 H24 125.7
O1 N1 O2 123.89(18)
O1 N1 C2 118.93(18)
O2 N1 C2 117.18(17)
O3 N2 O4 124.55(19)
O3 N2 C3 118.56(18)
O4 N2 C3 116.81(18)
C1 S1 C4 94.19(10)
C11 Fe1 C6 107.21(10)
C11 Fe1 C10 40.30(12)
C6 Fe1 C10 128.44(10)
C11 Fe1 C12 40.71(12)
C6 Fe1 C12 116.70(10)
C10 Fe1 C12 68.04(12)
C11 Fe1 C9 150.05(12)
C6 Fe1 C9 68.79(9)
C10 Fe1 C9 117.71(10)
C12 Fe1 C9 168.21(12)
C11 Fe1 C7 129.16(11)
C6 Fe1 C7 40.97(9)
C10 Fe1 C7 167.20(11)
C12 Fe1 C7 108.45(10)
C9 Fe1 C7 68.24(9)
C11 Fe1 C5 116.38(11)
C6 Fe1 C5 41.01(8)
C10 Fe1 C5 107.73(10)
C12 Fe1 C5 149.77(11)
C9 Fe1 C5 40.88(9)
C7 Fe1 C5 68.70(8)
C11 Fe1 C14 67.64(11)
C6 Fe1 C14 167.20(10)
C10 Fe1 C14 40.22(10)
C12 Fe1 C14 67.67(10)
C9 Fe1 C14 109.41(9)
C7 Fe1 C14 151.24(10)
C5 Fe1 C14 129.46(9)
C11 Fe1 C8 167.90(11)
C6 Fe1 C8 68.57(9)
C10 Fe1 C8 151.05(11)
C12 Fe1 C8 129.94(11)
C9 Fe1 C8 40.40(8)
C7 Fe1 C8 40.42(9)
C5 Fe1 C8 68.45(9)
C14 Fe1 C8 118.86(10)
C11 Fe1 C13 67.89(11)
C6 Fe1 C13 150.53(10)
C10 Fe1 C13 67.65(10)
C12 Fe1 C13 40.34(11)
C9 Fe1 C13 130.22(10)
C7 Fe1 C13 118.28(10)
C5 Fe1 C13 167.96(10)
C14 Fe1 C13 40.01(10)
C8 Fe1 C13 109.82(10)
C24 Fe2 C15 117.71(9)
C24 Fe2 C23 40.73(10)
C15 Fe2 C23 152.68(9)
C24 Fe2 C16 153.33(10)
C15 Fe2 C16 41.34(8)
C23 Fe2 C16 164.81(10)
C24 Fe2 C19 106.13(9)
C15 Fe2 C19 41.44(9)
C23 Fe2 C19 118.38(9)
C16 Fe2 C19 69.18(9)
C24 Fe2 C20 40.60(10)
C15 Fe2 C20 106.43(10)
C23 Fe2 C20 68.26(10)
C16 Fe2 C20 119.53(10)
C19 Fe2 C20 125.44(10)
C24 Fe2 C17 163.94(10)
C15 Fe2 C17 69.02(9)
C23 Fe2 C17 127.21(10)
C16 Fe2 C17 40.66(9)
C19 Fe2 C17 68.53(9)
C20 Fe2 C17 154.71(10)
C24 Fe2 C22 68.02(10)
C15 Fe2 C22 164.87(10)
C23 Fe2 C22 40.11(10)
C16 Fe2 C22 127.84(10)
C19 Fe2 C22 153.21(10)
C20 Fe2 C22 68.11(10)
C17 Fe2 C22 109.49(10)
C24 Fe2 C21 68.18(11)
C15 Fe2 C21 126.47(10)
C23 Fe2 C21 67.89(10)
C16 Fe2 C21 108.69(10)
C19 Fe2 C21 163.86(10)
C20 Fe2 C21 40.61(11)
C17 Fe2 C21 120.98(11)
C22 Fe2 C21 40.40(10)
C24 Fe2 C18 126.05(10)
C15 Fe2 C18 68.89(9)
C23 Fe2 C18 108.06(10)
C16 Fe2 C18 68.32(9)
C19 Fe2 C18 40.60(8)
C20 Fe2 C18 163.23(10)
C17 Fe2 C18 40.30(9)
C22 Fe2 C18 120.38(10)
C21 Fe2 C18 154.80(10)

loop_
_geom_bond_atom_site_label_1
_geom_bond_atom_site_label_2
_geom_bond_distance
C1 C2 1.372(3)
C1 C5 1.470(3)
C1 S1 1.725(2)
C2 C3 1.430(3)
C2 N1 1.442(3)
C3 C4 1.360(3)
C3 N2 1.461(3)
C4 C15 1.454(3)
C4 S1 1.741(2)
C5 C9 1.430(3)
C5 C6 1.431(3)
C5 Fe1 2.050(2)
C6 C7 1.428(3)
C6 Fe1 2.035(2)
C6 H6 0.9300
C7 C8 1.417(3)
C7 Fe1 2.046(2)
C7 H7 0.9300
C8 C9 1.416(3)
C8 Fe1 2.057(2)
C8 H8 0.9300
C9 Fe1 2.046(2)
C9 H9 0.9300
C10 C11 1.399(4)
C10 C14 1.405(4)
C10 Fe1 2.035(2)
C10 H10 0.9300
C11 C12 1.414(4)
C11 Fe1 2.025(3)
C11 H11 0.9300
C12 C13 1.413(4)
C12 Fe1 2.041(3)
C12 H12 0.9300
C13 C14 1.405(3)
C13 Fe1 2.058(2)
C13 H13 0.9300
C14 Fe1 2.050(2)
C14 H14 0.9300
C15 C16 1.437(3)
C15 C19 1.441(3)
C15 Fe2 2.033(2)
C16 C17 1.421(3)
C16 Fe2 2.039(2)
C16 H16 0.9300
C17 C18 1.416(3)
C17 Fe2 2.052(2)
C17 H17 0.9300
C18 C19 1.422(3)
C18 Fe2 2.058(2)
C18 H18 0.9300
C19 Fe2 2.039(2)
C19 H19 0.9300
C20 C24 1.413(4)
C20 C21 1.421(4)
C20 Fe2 2.041(3)
C20 H20 0.9300
C21 C22 1.418(4)
C21 Fe2 2.055(2)
C21 H21 0.9300
C22 C23 1.402(4)
C22 Fe2 2.053(2)
C22 H22 0.9300
C23 C24 1.415(3)
C23 Fe2 2.035(2)
C23 H23 0.9300
C24 Fe2 2.031(2)
C24 H24 0.9300
N1 O1 1.223(2)
N1 O2 1.234(2)
N2 O3 1.213(2)
N2 O4 1.229(2)

loop_
_geom_torsion_atom_site_label_1
_geom_torsion_atom_site_label_2
_geom_torsion_atom_site_label_3
_geom_torsion_atom_site_label_4
_geom_torsion
C5 C1 C2 C3 -177.4(2)
S1 C1 C2 C3 1.0(2)
C5 C1 C2 N1 5.3(4)
S1 C1 C2 N1 -176.34(16)
C1 C2 C3 C4 -1.6(3)
N1 C2 C3 C4 175.86(18)
C1 C2 C3 N2 175.88(18)
N1 C2 C3 N2 -6.7(3)
C2 C3 C4 C15 177.4(2)
N2 C3 C4 C15 -0.1(4)
C2 C3 C4 S1 1.3(2)
N2 C3 C4 S1 -176.19(15)
C2 C1 C5 C9 41.0(4)
S1 C1 C5 C9 -137.3(2)
C2 C1 C5 C6 -143.3(2)
S1 C1 C5 C6 38.5(3)
C2 C1 C5 Fe1 130.3(2)
S1 C1 C5 Fe1 -47.9(2)
C9 C5 C6 C7 -1.0(2)
C1 C5 C6 C7 -177.51(19)
Fe1 C5 C6 C7 -59.99(15)
C9 C5 C6 Fe1 59.01(15)
C1 C5 C6 Fe1 -117.5(2)
C5 C6 C7 C8 0.6(2)
Fe1 C6 C7 C8 -59.49(15)
C5 C6 C7 Fe1 60.05(14)
C6 C7 C8 C9 0.1(2)
Fe1 C7 C8 C9 -58.73(15)
C6 C7 C8 Fe1 58.81(15)
C7 C8 C9 C5 -0.7(2)
Fe1 C8 C9 C5 -59.43(15)
C7 C8 C9 Fe1 58.74(15)
C6 C5 C9 C8 1.0(2)
C1 C5 C9 C8 177.4(2)
Fe1 C5 C9 C8 59.74(15)
C6 C5 C9 Fe1 -58.71(14)
C1 C5 C9 Fe1 117.7(2)
C14 C10 C11 C12 0.0(3)
Fe1 C10 C11 C12 60.20(18)
C14 C10 C11 Fe1 -60.15(17)
C10 C11 C12 C13 0.1(3)
Fe1 C11 C12 C13 60.29(17)
C10 C11 C12 Fe1 -60.21(18)
C11 C12 C13 C14 -0.2(3)
Fe1 C12 C13 C14 59.18(17)
C11 C12 C13 Fe1 -59.37(17)
C11 C10 C14 C13 -0.2(3)
Fe1 C10 C14 C13 -59.67(17)
C11 C10 C14 Fe1 59.51(17)
C12 C13 C14 C10 0.2(3)
Fe1 C13 C14 C10 59.07(17)
C12 C13 C14 Fe1 -58.86(17)
C3 C4 C15 C16 -10.5(4)
S1 C4 C15 C16 165.23(19)
C3 C4 C15 C19 174.7(2)
S1 C4 C15 C19 -9.6(3)
C3 C4 C15 Fe2 -99.2(3)
S1 C4 C15 Fe2 76.5(2)
C19 C15 C16 C17 0.1(2)
C4 C15 C16 C17 -175.4(2)
Fe2 C15 C16 C17 -59.54(15)
C19 C15 C16 Fe2 59.63(14)
C4 C15 C16 Fe2 -115.9(2)
C15 C16 C17 C18 -0.5(3)
Fe2 C16 C17 C18 -59.33(16)
C15 C16 C17 Fe2 58.88(15)
C16 C17 C18 C19 0.6(3)
Fe2 C17 C18 C19 -58.11(15)
C16 C17 C18 Fe2 58.76(16)
C17 C18 C19 C15 -0.6(2)
Fe2 C18 C19 C15 -59.09(14)
C17 C18 C19 Fe2 58.50(15)
C16 C15 C19 C18 0.3(2)
C4 C15 C19 C18 176.07(19)
Fe2 C15 C19 C18 59.96(14)
C16 C15 C19 Fe2 -59.65(15)
C4 C15 C19 Fe2 116.1(2)
C24 C20 C21 C22 0.0(3)
Fe2 C20 C21 C22 59.32(18)
C24 C20 C21 Fe2 -59.33(17)
C20 C21 C22 C23 -0.1(3)
Fe2 C21 C22 C23 58.86(16)
C20 C21 C22 Fe2 -58.97(18)
C21 C22 C23 C24 0.2(3)
Fe2 C22 C23 C24 59.43(16)
C21 C22 C23 Fe2 -59.24(17)
C21 C20 C24 C23 0.1(3)
Fe2 C20 C24 C23 -59.78(16)
C21 C20 C24 Fe2 59.91(18)
C22 C23 C24 C20 -0.2(3)
Fe2 C23 C24 C20 59.96(17)
C22 C23 C24 Fe2 -60.16(17)
C1 C2 N1 O1 13.7(3)
C3 C2 N1 O1 -163.4(2)
C1 C2 N1 O2 -166.3(2)
C3 C2 N1 O2 16.6(3)
C4 C3 N2 O3 -90.6(3)
C2 C3 N2 O3 92.1(3)
C4 C3 N2 O4 86.3(3)
C2 C3 N2 O4 -91.0(2)
C2 C1 S1 C4 -0.21(16)
C5 C1 S1 C4 178.44(16)
C3 C4 S1 C1 -0.64(16)
C15 C4 S1 C1 -177.22(17)
C10 C11 Fe1 C6 -129.87(16)
C12 C11 Fe1 C6 111.18(16)
C12 C11 Fe1 C10 -118.9(2)
C10 C11 Fe1 C12 118.9(2)
C10 C11 Fe1 C9 -52.7(3)
C12 C11 Fe1 C9 -171.60(18)
C10 C11 Fe1 C7 -169.76(15)
C12 C11 Fe1 C7 71.29(19)
C10 C11 Fe1 C5 -86.60(17)
C12 C11 Fe1 C5 154.45(15)
C10 C11 Fe1 C14 37.67(16)
C12 C11 Fe1 C14 -81.27(17)
C10 C11 Fe1 C8 162.5(4)
C12 C11 Fe1 C8 43.5(6)
C10 C11 Fe1 C13 81.05(17)
C12 C11 Fe1 C13 -37.90(15)
C7 C6 Fe1 C11 -130.67(16)
C5 C6 Fe1 C11 110.66(15)
C7 C6 Fe1 C10 -170.00(15)
C5 C6 Fe1 C10 71.33(18)
C7 C6 Fe1 C12 -87.76(17)
C5 C6 Fe1 C12 153.56(15)
C7 C6 Fe1 C9 80.81(14)
C5 C6 Fe1 C9 -37.86(12)
C5 C6 Fe1 C7 -118.67(19)
C7 C6 Fe1 C5 118.67(19)
C7 C6 Fe1 C14 165.1(4)
C5 C6 Fe1 C14 46.4(5)
C7 C6 Fe1 C8 37.31(13)
C5 C6 Fe1 C8 -81.37(14)
C7 C6 Fe1 C13 -55.3(2)
C5 C6 Fe1 C13 -173.99(18)
C14 C10 Fe1 C11 118.9(2)
C11 C10 Fe1 C6 69.4(2)
C14 C10 Fe1 C6 -171.69(14)
C11 C10 Fe1 C12 -37.98(17)
C14 C10 Fe1 C12 80.93(18)
C11 C10 Fe1 C9 153.37(16)
C14 C10 Fe1 C9 -87.72(17)
C11 C10 Fe1 C7 38.5(5)
C14 C10 Fe1 C7 157.4(4)
C11 C10 Fe1 C5 110.14(17)
C14 C10 Fe1 C5 -130.95(15)
C11 C10 Fe1 C14 -118.9(2)
C11 C10 Fe1 C8 -172.5(2)
C14 C10 Fe1 C8 -53.6(3)
C11 C10 Fe1 C13 -81.70(18)
C14 C10 Fe1 C13 37.22(15)
C13 C12 Fe1 C11 -118.5(2)
C13 C12 Fe1 C6 155.94(14)
C11 C12 Fe1 C6 -85.59(17)
C13 C12 Fe1 C10 -80.87(17)
C11 C12 Fe1 C10 37.61(16)
C13 C12 Fe1 C9 40.6(5)
C11 C12 Fe1 C9 159.1(4)
C13 C12 Fe1 C7 112.25(16)
C11 C12 Fe1 C7 -129.27(16)
C13 C12 Fe1 C5 -168.59(16)
C11 C12 Fe1 C5 -50.1(3)
C13 C12 Fe1 C14 -37.29(15)
C11 C12 Fe1 C14 81.18(17)
C13 C12 Fe1 C8 72.38(19)
C11 C12 Fe1 C8 -169.15(15)
C11 C12 Fe1 C13 118.5(2)
C8 C9 Fe1 C11 -169.28(19)
C5 C9 Fe1 C11 -49.8(2)
C8 C9 Fe1 C6 -81.46(14)
C5 C9 Fe1 C6 37.97(12)
C8 C9 Fe1 C10 155.22(14)
C5 C9 Fe1 C10 -85.35(14)
C8 C9 Fe1 C12 38.5(5)
C5 C9 Fe1 C12 158.0(4)
C8 C9 Fe1 C7 -37.28(13)
C5 C9 Fe1 C7 82.15(13)
C8 C9 Fe1 C5 -119.43(18)
C8 C9 Fe1 C14 112.06(14)
C5 C9 Fe1 C14 -128.51(13)
C5 C9 Fe1 C8 119.43(18)
C8 C9 Fe1 C13 72.02(16)
C5 C9 Fe1 C13 -168.55(12)
C8 C7 Fe1 C11 -171.33(15)
C6 C7 Fe1 C11 69.14(19)
C8 C7 Fe1 C6 119.53(19)
C8 C7 Fe1 C10 157.4(4)
C6 C7 Fe1 C10 37.9(5)
C8 C7 Fe1 C12 -130.70(15)
C6 C7 Fe1 C12 109.78(16)
C8 C7 Fe1 C9 37.25(13)
C6 C7 Fe1 C9 -82.27(14)
C8 C7 Fe1 C5 81.36(14)
C6 C7 Fe1 C5 -38.17(13)
C8 C7 Fe1 C14 -53.7(3)
C6 C7 Fe1 C14 -173.20(19)
C6 C7 Fe1 C8 -119.53(19)
C8 C7 Fe1 C13 -87.82(16)
C6 C7 Fe1 C13 152.65(14)
C9 C5 Fe1 C11 154.79(14)
C6 C5 Fe1 C11 -86.15(16)
C1 C5 Fe1 C11 32.0(2)
C9 C5 Fe1 C6 -119.06(17)
C1 C5 Fe1 C6 118.2(2)
C9 C5 Fe1 C10 112.11(14)
C6 C5 Fe1 C10 -128.83(15)
C1 C5 Fe1 C10 -10.7(2)
C9 C5 Fe1 C12 -171.24(19)
C6 C5 Fe1 C12 -52.2(2)
C1 C5 Fe1 C12 66.0(3)
C6 C5 Fe1 C9 119.06(17)
C1 C5 Fe1 C9 -122.8(2)
C9 C5 Fe1 C7 -80.93(13)
C6 C5 Fe1 C7 38.13(13)
C1 C5 Fe1 C7 156.3(2)
C9 C5 Fe1 C14 72.94(16)
C6 C5 Fe1 C14 -168.00(14)
C1 C5 Fe1 C14 -49.8(2)
C9 C5 Fe1 C8 -37.36(12)
C6 C5 Fe1 C8 81.70(13)
C1 C5 Fe1 C8 -160.14(19)
C9 C5 Fe1 C13 46.6(5)
C6 C5 Fe1 C13 165.7(4)
C1 C5 Fe1 C13 -76.1(5)
C10 C14 Fe1 C11 -37.75(17)
C13 C14 Fe1 C11 81.78(17)
C10 C14 Fe1 C6 30.7(5)
C13 C14 Fe1 C6 150.3(4)
C13 C14 Fe1 C10 119.5(2)
C10 C14 Fe1 C12 -81.93(19)
C13 C14 Fe1 C12 37.60(16)
C10 C14 Fe1 C9 110.29(17)
C13 C14 Fe1 C9 -130.18(15)
C10 C14 Fe1 C7 -169.8(2)
C13 C14 Fe1 C7 -50.3(3)
C10 C14 Fe1 C5 68.73(19)
C13 C14 Fe1 C5 -171.74(14)
C10 C14 Fe1 C8 153.59(16)
C13 C14 Fe1 C8 -86.88(16)
C10 C14 Fe1 C13 -119.5(2)
C9 C8 Fe1 C11 153.7(5)
C7 C8 Fe1 C11 33.9(5)
C9 C8 Fe1 C6 82.03(14)
C7 C8 Fe1 C6 -37.80(13)
C9 C8 Fe1 C10 -50.0(3)
C7 C8 Fe1 C10 -169.88(19)
C9 C8 Fe1 C12 -170.45(14)
C7 C8 Fe1 C12 69.72(18)
C7 C8 Fe1 C9 -119.83(19)
C9 C8 Fe1 C7 119.83(19)
C9 C8 Fe1 C5 37.80(13)
C7 C8 Fe1 C5 -82.03(14)
C9 C8 Fe1 C14 -86.44(16)
C7 C8 Fe1 C14 153.74(14)
C9 C8 Fe1 C13 -129.46(14)
C7 C8 Fe1 C13 110.71(15)
C14 C13 Fe1 C11 -81.10(17)
C12 C13 Fe1 C11 38.23(17)
C14 C13 Fe1 C6 -167.09(18)
C12 C13 Fe1 C6 -47.8(3)
C14 C13 Fe1 C10 -37.40(16)
C12 C13 Fe1 C10 81.93(18)
C14 C13 Fe1 C12 -119.3(2)
C14 C13 Fe1 C9 70.69(18)
C12 C13 Fe1 C9 -169.97(16)
C14 C13 Fe1 C7 155.16(15)
C12 C13 Fe1 C7 -85.51(18)
C14 C13 Fe1 C5 32.1(5)
C12 C13 Fe1 C5 151.5(4)
C12 C13 Fe1 C14 119.3(2)
C14 C13 Fe1 C8 111.63(15)
C12 C13 Fe1 C8 -129.04(16)
C20 C24 Fe2 C15 83.01(16)
C23 C24 Fe2 C15 -158.13(14)
C20 C24 Fe2 C23 -118.9(2)
C20 C24 Fe2 C16 50.5(3)
C23 C24 Fe2 C16 169.40(18)
C20 C24 Fe2 C19 126.16(15)
C23 C24 Fe2 C19 -114.98(14)
C23 C24 Fe2 C20 118.9(2)
C20 C24 Fe2 C17 -165.7(3)
C23 C24 Fe2 C17 -46.9(4)
C20 C24 Fe2 C22 -81.55(16)
C23 C24 Fe2 C22 37.31(14)
C20 C24 Fe2 C21 -37.86(15)
C23 C24 Fe2 C21 81.00(15)
C20 C24 Fe2 C18 166.07(14)
C23 C24 Fe2 C18 -75.08(17)
C16 C15 Fe2 C24 -158.60(14)
C19 C15 Fe2 C24 83.07(15)
C4 C15 Fe2 C24 -35.2(2)
C16 C15 Fe2 C23 169.42(19)
C19 C15 Fe2 C23 51.1(3)
C4 C15 Fe2 C23 -67.2(3)
C19 C15 Fe2 C16 -118.33(18)
C4 C15 Fe2 C16 123.4(2)
C16 C15 Fe2 C19 118.33(18)
C4 C15 Fe2 C19 -118.3(2)
C16 C15 Fe2 C20 -116.27(14)
C19 C15 Fe2 C20 125.40(14)
C4 C15 Fe2 C20 7.1(2)
C16 C15 Fe2 C17 37.42(13)
C19 C15 Fe2 C17 -80.91(14)
C4 C15 Fe2 C17 160.8(2)
C16 C15 Fe2 C22 -49.8(4)
C19 C15 Fe2 C22 -168.1(4)
C4 C15 Fe2 C22 73.6(4)
C16 C15 Fe2 C21 -76.29(17)
C19 C15 Fe2 C21 165.38(14)
C4 C15 Fe2 C21 47.1(2)
C16 C15 Fe2 C18 80.75(14)
C19 C15 Fe2 C18 -37.58(13)
C4 C15 Fe2 C18 -155.9(2)
C22 C23 Fe2 C24 119.2(2)
C22 C23 Fe2 C15 165.17(19)
C24 C23 Fe2 C15 45.9(3)
C22 C23 Fe2 C16 -42.4(4)
C24 C23 Fe2 C16 -161.6(3)
C22 C23 Fe2 C19 -159.00(14)
C24 C23 Fe2 C19 81.76(16)
C22 C23 Fe2 C20 81.39(16)
C24 C23 Fe2 C20 -37.85(15)
C22 C23 Fe2 C17 -75.45(18)
C24 C23 Fe2 C17 165.31(14)
C24 C23 Fe2 C22 -119.2(2)
C22 C23 Fe2 C21 37.46(15)
C24 C23 Fe2 C21 -81.78(16)
C22 C23 Fe2 C18 -116.02(15)
C24 C23 Fe2 C18 124.74(15)
C17 C16 Fe2 C24 165.45(19)
C15 C16 Fe2 C24 46.0(3)
C17 C16 Fe2 C15 119.44(18)
C17 C16 Fe2 C23 -41.8(4)
C15 C16 Fe2 C23 -161.2(3)
C17 C16 Fe2 C19 80.89(14)
C15 C16 Fe2 C19 -38.55(13)
C17 C16 Fe2 C20 -159.28(13)
C15 C16 Fe2 C20 81.28(15)
C15 C16 Fe2 C17 -119.44(18)
C17 C16 Fe2 C22 -75.17(17)
C15 C16 Fe2 C22 165.39(14)
C17 C16 Fe2 C21 -116.12(15)
C15 C16 Fe2 C21 124.44(14)
C17 C16 Fe2 C18 37.19(13)
C15 C16 Fe2 C18 -82.25(14)
C18 C19 Fe2 C24 127.15(14)
C15 C19 Fe2 C24 -113.81(14)
C18 C19 Fe2 C15 -119.03(19)
C18 C19 Fe2 C23 84.91(15)
C15 C19 Fe2 C23 -156.06(13)
C18 C19 Fe2 C16 -80.57(14)
C15 C19 Fe2 C16 38.46(13)
C18 C19 Fe2 C20 167.31(14)
C15 C19 Fe2 C20 -73.66(16)
C18 C19 Fe2 C17 -36.84(13)
C15 C19 Fe2 C17 82.20(14)
C18 C19 Fe2 C22 54.1(3)
C15 C19 Fe2 C22 173.1(2)
C18 C19 Fe2 C21 -165.9(3)
C15 C19 Fe2 C21 -46.9(4)
C15 C19 Fe2 C18 119.03(19)
C21 C20 Fe2 C24 -118.9(2)
C24 C20 Fe2 C15 -113.63(15)
C21 C20 Fe2 C15 127.45(16)
C24 C20 Fe2 C23 37.97(14)
C21 C20 Fe2 C23 -80.95(17)
C24 C20 Fe2 C16 -156.53(13)
C21 C20 Fe2 C16 84.56(17)
C24 C20 Fe2 C19 -72.16(17)
C21 C20 Fe2 C19 168.92(15)
C24 C20 Fe2 C17 170.82(19)
C21 C20 Fe2 C17 51.9(3)
C24 C20 Fe2 C22 81.32(16)
C21 C20 Fe2 C22 -37.60(16)
C24 C20 Fe2 C21 118.9(2)
C24 C20 Fe2 C18 -42.4(4)
C21 C20 Fe2 C18 -161.4(3)
C18 C17 Fe2 C24 -36.2(4)
C16 C17 Fe2 C24 -155.9(3)
C18 C17 Fe2 C15 81.71(13)
C16 C17 Fe2 C15 -38.03(13)
C18 C17 Fe2 C23 -72.93(16)
C16 C17 Fe2 C23 167.33(13)
C18 C17 Fe2 C16 119.74(18)
C18 C17 Fe2 C19 37.10(12)
C16 C17 Fe2 C19 -82.64(13)
C18 C17 Fe2 C20 165.8(2)
C16 C17 Fe2 C20 46.1(3)
C18 C17 Fe2 C22 -114.34(14)
C16 C17 Fe2 C22 125.92(14)
C18 C17 Fe2 C21 -157.47(14)
C16 C17 Fe2 C21 82.79(15)
C16 C17 Fe2 C18 -119.74(18)
C23 C22 Fe2 C24 -37.88(15)
C21 C22 Fe2 C24 81.71(17)
C23 C22 Fe2 C15 -153.3(3)
C21 C22 Fe2 C15 -33.7(5)
C21 C22 Fe2 C23 119.6(2)
C23 C22 Fe2 C16 167.07(14)
C21 C22 Fe2 C16 -73.34(19)
C23 C22 Fe2 C19 44.4(3)
C21 C22 Fe2 C19 164.0(2)
C23 C22 Fe2 C20 -81.80(16)
C21 C22 Fe2 C20 37.79(16)
C23 C22 Fe2 C17 125.15(15)
C21 C22 Fe2 C17 -115.26(17)
C23 C22 Fe2 C21 -119.6(2)
C23 C22 Fe2 C18 82.06(17)
C21 C22 Fe2 C18 -158.35(16)
C22 C21 Fe2 C24 -81.28(17)
C20 C21 Fe2 C24 37.85(16)
C22 C21 Fe2 C15 169.64(15)
C20 C21 Fe2 C15 -71.24(19)
C22 C21 Fe2 C23 -37.20(16)
C20 C21 Fe2 C23 81.92(17)
C22 C21 Fe2 C16 126.99(16)
C20 C21 Fe2 C16 -113.88(16)
C22 C21 Fe2 C19 -153.4(3)
C20 C21 Fe2 C19 -34.3(4)
C22 C21 Fe2 C20 -119.1(2)
C22 C21 Fe2 C17 83.96(18)
C20 C21 Fe2 C17 -156.91(15)
C20 C21 Fe2 C22 119.1(2)
C22 C21 Fe2 C18 48.4(3)
C20 C21 Fe2 C18 167.5(2)
C17 C18 Fe2 C24 168.34(13)
C19 C18 Fe2 C24 -71.26(16)
C17 C18 Fe2 C15 -82.06(13)
C19 C18 Fe2 C15 38.34(13)
C17 C18 Fe2 C23 126.80(13)
C19 C18 Fe2 C23 -112.81(14)
C17 C18 Fe2 C16 -37.50(13)
C19 C18 Fe2 C16 82.89(14)
C17 C18 Fe2 C19 -120.40(18)
C17 C18 Fe2 C20 -158.8(3)
C19 C18 Fe2 C20 -38.4(4)
C19 C18 Fe2 C17 120.40(18)
C17 C18 Fe2 C22 84.64(16)
C19 C18 Fe2 C22 -154.96(14)
C17 C18 Fe2 C21 50.5(3)
C19 C18 Fe2 C21 170.9(2)
